data_7712100
loop_
_publ_author_name
'Borys, Andryj M.'
'Hevia, Eva'

_publ_section_title
;
 Diphenylacetylene stabilised alkali-metal nickelates: synthesis,
 structure and catalytic applications.
;
_journal_issue 7
_journal_name_full 'Dalton transactions (Cambridge, England : 2003)'
_journal_page_first 2098
_journal_page_last 2105
_journal_paper_doi 10.1039/d3dt00069a
_journal_volume 52
_journal_year 2023
_chemical_formula_moiety 'C70 H102 Li4 Ni2 O4'
_chemical_formula_sum 'C70 H102 Li4 Ni2 O4'
_chemical_formula_weight 1152.69
_space_group_IT_number 61
_space_group_name_Hall '-P 2ac 2ab'
_space_group_name_H-M_alt 'P b c a'
_symmetry_cell_setting orthorhombic
_symmetry_Int_Tables_number 61
_symmetry_space_group_name_Hall '-P 2ac 2ab'
_symmetry_space_group_name_H-M 'P b c a'
_atom_sites_solution_hydrogens geom
_atom_sites_solution_primary dual
_audit_creation_date 2022-04-12T17:27:44-00:00
_audit_update_record
;
2022-11-22 deposited with the CCDC.	2023-01-11 downloaded from the CCDC.
;
_cell_angle_alpha 90
_cell_angle_beta 90
_cell_angle_gamma 90
_cell_formula_units_Z 8
_cell_length_a 12.16221(10)
_cell_length_b 28.5694(3)
_cell_length_c 42.1061(3)
_cell_measurement_reflns_used 62654
_cell_measurement_temperature 173.00(10)
_cell_measurement_theta_max 79.732
_cell_measurement_theta_min 3.237
_cell_volume 14630.5(2)
_computing_cell_refinement 'CrysAlisPro 1.171.41.112a (Rigaku OD, 2021)'
_computing_data_collection 'CrysAlisPro 1.171.41.112a (Rigaku OD, 2021)'
_computing_data_reduction 'CrysAlisPro 1.171.41.112a (Rigaku OD, 2021)'
_computing_molecular_graphics 'Olex2 1.3 (Dolomanov et al., 2009)'
_computing_publication_material 'Olex2 1.3 (Dolomanov et al., 2009)'
_computing_structure_refinement 'SHELXL 2018/3 (Sheldrick, 2015)'
_computing_structure_solution 'SHELXT 2018/2 (Sheldrick, 2018)'
_diffrn_ambient_environment N~2~
_diffrn_ambient_temperature 173.00(10)
_diffrn_detector 'Hybrid Pixel Array Detector'
_diffrn_detector_area_resol_mean 10
_diffrn_detector_type HyPix
_diffrn_measured_fraction_theta_full 1
_diffrn_measured_fraction_theta_max 1
_diffrn_measurement_details
;
        List of Runs (angles in degrees, time in seconds):
  # Type    Start    End  Width  t~exp~   \w     \q     \k     \f   Frames
#--------------------------------------------------------------------------
  1  \w    -77.00 -19.00   0.50    1.30    --  -23.00 137.00-137.00  116
  2  \w    -74.00 -16.00   0.50    1.30    --  -23.00 132.00  45.00  116
  3  \w    -95.00   0.00   0.50    1.30    --  -23.00 -77.00 -30.00  190
  4  \w    -24.00  71.00   0.50    1.30    --   47.92 -77.00-120.00  190
  5  \w     36.00 121.00   0.50    1.30    --   47.92  38.00-180.00  170
  6  \w    -23.00  63.00   0.50    1.30    --   47.92 -57.00 -90.00  172
  7  \w    100.00 177.00   0.50    8.00    --  113.25  15.00 -60.00  154
  8  \w    101.00 177.00   0.50    8.00    --  113.25  30.00   0.00  152
  9  \w    100.00 177.00   0.50    8.00    --  113.25  15.00-120.00  154
 10  \w     42.00 102.00   0.50    8.00    --  113.25 -77.00  60.00  120
 11  \w     42.00 106.00   0.50    8.00    --  113.25 -94.00 -90.00  128
 12  \w     42.00 106.00   0.50    8.00    --  113.25 -94.00 -60.00  128
 13  \w     42.00 106.00   0.50    8.00    --  113.25 -94.00-120.00  128
 14  \w     42.00 106.00   0.50    8.00    --  113.25 -94.00   0.00  128
 15  \w     42.00  68.00   0.50    8.00    --  113.25 -61.00 -30.00   52
 16  \w    101.00 177.00   0.50    8.00    --  113.25  45.00  60.00  152
 17  \w     42.00  68.00   0.50    8.00    --  113.25 -61.00   0.00   52
 18  \w     42.00 106.00   0.50    8.00    --  113.25 -94.00-150.00  128
 19  \w     42.00  68.00   0.50    8.00    --  113.25 -61.00-150.00   52
 20  \w     42.00  68.00   0.50    8.00    --  113.25 -61.00 -60.00   52
 21  \w    101.00 177.00   0.50    8.00    --  113.25  45.00 150.00  152
 22  \w     42.00 106.00   0.50    8.00    --  113.25 -94.00 -30.00  128
 23  \w     42.00 102.00   0.50    8.00    --  113.25 -77.00 120.00  120
 24  \w     91.00 177.00   0.50    8.00    --  113.25  77.00 -60.00  172
 25  \w     33.00 112.00   0.50    1.30    --   47.92  57.00-120.00  158
;
_diffrn_measurement_device 'four-circle diffractometer'
_diffrn_measurement_device_type 'XtaLAB Synergy, Dualflex, HyPix'
_diffrn_measurement_method '\w scans'
_diffrn_orient_matrix_type 'CrysAlisPro convention (1999,Acta A55,543-557)'
_diffrn_orient_matrix_UB_11 -0.0037729
_diffrn_orient_matrix_UB_12 0.0101747
_diffrn_orient_matrix_UB_13 -0.0359112
_diffrn_orient_matrix_UB_21 0.0069789
_diffrn_orient_matrix_UB_22 -0.052839
_diffrn_orient_matrix_UB_23 -0.0069492
_diffrn_orient_matrix_UB_31 -0.1265143
_diffrn_orient_matrix_UB_32 -0.0032186
_diffrn_orient_matrix_UB_33 0.0006973
_diffrn_radiation_monochromator mirror
_diffrn_radiation_probe x-ray
_diffrn_radiation_type 'Cu K\a'
_diffrn_radiation_wavelength 1.54184
_diffrn_reflns_av_R_equivalents 0.0576
_diffrn_reflns_av_unetI/netI 0.0685
_diffrn_reflns_Laue_measured_fraction_full 1
_diffrn_reflns_Laue_measured_fraction_max 1
_diffrn_reflns_limit_h_max 14
_diffrn_reflns_limit_h_min -11
_diffrn_reflns_limit_k_max 34
_diffrn_reflns_limit_k_min -34
_diffrn_reflns_limit_l_max 50
_diffrn_reflns_limit_l_min -50
_diffrn_reflns_number 133411
_diffrn_reflns_point_group_measured_fraction_full 1
_diffrn_reflns_point_group_measured_fraction_max 1
_diffrn_reflns_theta_full 66.915
_diffrn_reflns_theta_max 66.915
_diffrn_reflns_theta_min 3.094
_diffrn_source 'micro-focus sealed X-ray tube'
_diffrn_source_type 'PhotonJet (Cu) X-ray Source'
_exptl_absorpt_coefficient_mu 0.936
_exptl_absorpt_correction_T_max 1
_exptl_absorpt_correction_T_min 0.59026
_exptl_absorpt_correction_type multi-scan
_exptl_absorpt_process_details
;
        CrysAlisPro 1.171.41.112a (Rigaku Oxford Diffraction, 2021)
        Empirical absorption correction using spherical harmonics,
        implemented in SCALE3 ABSPACK scaling algorithm.
;
_exptl_crystal_colour red
_exptl_crystal_density_diffrn 1.047
_exptl_crystal_description plate
_exptl_crystal_F_000 4976
_exptl_crystal_size_max 0.385
_exptl_crystal_size_mid 0.305
_exptl_crystal_size_min 0.141
_refine_diff_density_max 0.679
_refine_diff_density_min -0.404
_refine_diff_density_rms 0.05
_refine_ls_extinction_method none
_refine_ls_goodness_of_fit_ref 1.069
_refine_ls_hydrogen_treatment constr
_refine_ls_matrix_type full
_refine_ls_number_parameters 741
_refine_ls_number_reflns 13013
_refine_ls_number_restraints 6
_refine_ls_restrained_S_all 1.073
_refine_ls_R_factor_all 0.0566
_refine_ls_R_factor_gt 0.0524
_refine_ls_shift/su_max 0.002
_refine_ls_shift/su_mean 0
_refine_ls_structure_factor_coef Fsqd
_refine_ls_weighting_details 'w=1/[\s^2^(Fo^2^)+(0.0586P)^2^+14.3839P] where P=(Fo^2^+2Fc^2^)/3'
_refine_ls_weighting_scheme calc
_refine_ls_wR_factor_gt 0.1352
_refine_ls_wR_factor_ref 0.1377
_reflns_Friedel_coverage 0
_reflns_number_gt 11762
_reflns_number_total 13013
_reflns_threshold_expression 'I > 2\s(I)'
_cod_data_source_file d3dt00069a2.cif
_cod_data_source_block 22EH046_AMB-765
_cod_depositor_comments 'Adding full bibliography for 7712094--7712100.cif.'
_cod_database_code 7712100
_shelx_estimated_absorpt_t_min 0.715
_shelx_estimated_absorpt_t_max 0.879
_oxdiff_exptl_absorpt_empirical_details
;
        Empirical correction (ABSPACK) includes:
        - Absorption correction using spherical harmonics
        - Frame scaling
;
_oxdiff_exptl_absorpt_empirical_full_max 1.689
_oxdiff_exptl_absorpt_empirical_full_min 0.586
_shelx_shelxl_version_number 2018/3
_olex2_refinement_description
;
        1. Fixed Uiso
 At 1.2 times of:
  All C(H) groups, All C(H,H) groups
 At 1.5 times of:
  All C(H,H,H) groups
        2. Uiso/Uaniso restraints and constraints
Uanis(C43) \\sim Ueq: with sigma of 0.01 and sigma for terminal atoms of 0.01
        3.a Secondary CH2 refined with riding coordinates:
 C67(H67A,H67B), C63(H63A,H63B), C69(H69A,H69B), C59(H59A,H59B), C55(H55A,
 H55B), C57(H57A,H57B), C65(H65A,H65B), C61(H61A,H61B)
        3.b Aromatic/amide H refined with riding coordinates:
 C46(H46), C26(H26), C49(H49), C29(H29), C47(H47), C19(H19), C20(H20),
 C27(H27), C50(H50), C30(H30), C16(H16), C39(H39), C40(H40), C17(H17), C36(H36),
  C37(H37), C4(H4), C14(H14), C10(H10), C6(H6), C8(H8), C5(H5), C11(H11),
 C12(H12), C7(H7), C13(H13)
        3.c Idealised Me refined as rotating group:
 C23(H23A,H23B,H23C), C24(H24A,H24B,H24C), C33(H33A,H33B,H33C), C32(H32A,H32B,
 H32C), C34(H34A,H34B,H34C), C54(H54A,H54B,H54C), C53(H53A,H53B,H53C), C52(H52A,
 H52B,H52C), C68(H68A,H68B,H68C), C22(H22A,H22B,H22C), C42(H42A,H42B,H42C),
 C58(H58A,H58B,H58C), C44(H44A,H44B,H44C), C64(H64A,H64B,H64C), C56(H56A,H56B,
 H56C), C60(H60A,H60B,H60C), C70(H70A,H70B,H70C), C66(H66A,H66B,H66C), C43(H43A,
 H43B,H43C), C62(H62A,H62B,H62C)
;
_smtbx_masks_void_probe_radius 1.2
_smtbx_masks_void_truncation_radius 1.2

loop_
_symmetry_equiv_pos_as_xyz
'x, y, z'
'-x+1/2, -y, z+1/2'
'-x, y+1/2, -z+1/2'
'x+1/2, -y+1/2, -z'
'-x, -y, -z'
'x-1/2, y, -z-1/2'
'x, -y-1/2, z-1/2'
'-x-1/2, y-1/2, z'

loop_
_atom_site_label
_atom_site_type_symbol
_atom_site_fract_x
_atom_site_fract_y
_atom_site_fract_z
_atom_site_U_iso_or_equiv
_atom_site_adp_type
_atom_site_occupancy
_atom_site_site_symmetry_order
_atom_site_calc_flag
_atom_site_refinement_flags_posn
_atom_site_refinement_flags_adp
_atom_site_refinement_flags_occupancy
_atom_site_disorder_assembly
_atom_site_disorder_group
Ni1 Ni 0.54056(3) 0.78846(2) 0.35244(2) 0.02775(10) Uani 1 1 d . . . . .
Ni2 Ni 0.36204(3) 0.77666(2) 0.39003(2) 0.02830(11) Uani 1 1 d . . . . .
O4 O 0.45052(15) 0.92359(6) 0.39401(5) 0.0468(4) Uani 1 1 d . . . . .
O1 O 0.80772(15) 0.81119(7) 0.29152(4) 0.0492(4) Uani 1 1 d . . . . .
O2 O 0.44481(15) 0.63979(6) 0.34914(5) 0.0491(4) Uani 1 1 d . . . . .
O3 O 0.10494(15) 0.75625(7) 0.45995(4) 0.0503(5) Uani 1 1 d . . . . .
C1 C 0.39089(18) 0.76639(8) 0.34468(5) 0.0284(4) Uani 1 1 d . . . . .
C2 C 0.39201(18) 0.81394(8) 0.35185(5) 0.0296(5) Uani 1 1 d . . . . .
C3 C 0.33098(19) 0.74302(8) 0.31887(5) 0.0312(5) Uani 1 1 d . . . . .
C25 C 0.64278(18) 0.73457(8) 0.34956(5) 0.0306(5) Uani 1 1 d . . . . .
C48 C 0.33407(19) 0.87180(8) 0.48593(5) 0.0335(5) Uani 1 1 d . . . . .
C35 C 0.34969(18) 0.71546(8) 0.41142(5) 0.0311(5) Uani 1 1 d . . . . .
C46 C 0.43507(18) 0.82107(8) 0.44995(5) 0.0323(5) Uani 1 1 d . . . . .
H46 H 0.500598 0.803857 0.446148 0.039 Uiso 1 1 calc R U . . .
C45 C 0.35167(18) 0.81935(8) 0.42658(5) 0.0306(5) Uani 1 1 d . . . . .
C26 C 0.6975(2) 0.71694(8) 0.37672(5) 0.0353(5) Uani 1 1 d . . . . .
H26 H 0.679007 0.730002 0.396773 0.042 Uiso 1 1 calc R U . . .
C15 C 0.64462(19) 0.83810(8) 0.36560(5) 0.0338(5) Uani 1 1 d . . . . .
C28 C 0.81041(19) 0.66104(8) 0.34773(5) 0.0337(5) Uani 1 1 d . . . . .
C49 C 0.2508(2) 0.87179(9) 0.46346(5) 0.0373(5) Uani 1 1 d . . . . .
H49 H 0.185383 0.888908 0.467628 0.045 Uiso 1 1 calc R U . . .
C29 C 0.7591(2) 0.67722(9) 0.32046(5) 0.0395(5) Uani 1 1 d . . . . .
H29 H 0.779542 0.664443 0.300484 0.047 Uiso 1 1 calc R U . . .
C9 C 0.3300(2) 0.85144(8) 0.33626(5) 0.0359(5) Uani 1 1 d . . . . .
C38 C 0.3327(2) 0.62979(9) 0.44881(6) 0.0384(5) Uani 1 1 d . . . . .
C47 C 0.42761(19) 0.84630(8) 0.47819(5) 0.0351(5) Uani 1 1 d . . . . .
H47 H 0.487985 0.846073 0.4925 0.042 Uiso 1 1 calc R U . . .
C19 C 0.7792(2) 0.86817(9) 0.40504(6) 0.0384(5) Uani 1 1 d . . . . .
H19 H 0.810749 0.864858 0.425548 0.046 Uiso 1 1 calc R U . . .
C20 C 0.69965(19) 0.83634(8) 0.39532(5) 0.0354(5) Uani 1 1 d . . . . .
H20 H 0.680836 0.811751 0.409505 0.042 Uiso 1 1 calc R U . . .
C27 C 0.7760(2) 0.68195(9) 0.37599(5) 0.0374(5) Uani 1 1 d . . . . .
H27 H 0.807718 0.671776 0.395425 0.045 Uiso 1 1 calc R U . . .
C18 C 0.81420(19) 0.90493(8) 0.38559(6) 0.0367(5) Uani 1 1 d . . . . .
C50 C 0.2602(2) 0.84740(9) 0.43496(5) 0.0368(5) Uani 1 1 d . . . . .
H50 H 0.201462 0.849742 0.420171 0.044 Uiso 1 1 calc R U . . .
C30 C 0.6784(2) 0.71170(9) 0.32162(5) 0.0378(5) Uani 1 1 d . . . . .
H30 H 0.644721 0.720544 0.302165 0.045 Uiso 1 1 calc R U . . .
C16 C 0.6799(2) 0.87682(9) 0.34740(6) 0.0412(6) Uani 1 1 d . . . . .
H16 H 0.645513 0.881769 0.327417 0.049 Uiso 1 1 calc R U . . .
C51 C 0.3201(2) 0.89727(9) 0.51790(6) 0.0415(6) Uani 1 1 d . . . . .
C39 C 0.4197(2) 0.66068(9) 0.45221(6) 0.0421(6) Uani 1 1 d . . . . .
H39 H 0.475664 0.653773 0.467227 0.051 Uiso 1 1 calc R U . . .
C40 C 0.4276(2) 0.70141(9) 0.43438(6) 0.0376(5) Uani 1 1 d . . . . .
H40 H 0.489414 0.721095 0.437846 0.045 Uiso 1 1 calc R U . . .
C17 C 0.7616(2) 0.90835(9) 0.35660(6) 0.0431(6) Uani 1 1 d . . . . .
H17 H 0.781569 0.93289 0.342517 0.052 Uiso 1 1 calc R U . . .
C36 C 0.2623(2) 0.68326(10) 0.40892(6) 0.0447(6) Uani 1 1 d . . . . .
H36 H 0.205994 0.689661 0.393915 0.054 Uiso 1 1 calc R U . . .
C31 C 0.8967(2) 0.62186(9) 0.34780(6) 0.0428(6) Uani 1 1 d . . . . .
C37 C 0.2533(2) 0.64280(10) 0.42697(7) 0.0485(6) Uani 1 1 d . . . . .
H37 H 0.190645 0.623378 0.424234 0.058 Uiso 1 1 calc R U . . .
C4 C 0.2193(2) 0.73327(11) 0.32119(6) 0.0488(7) Uani 1 1 d . . . . .
H4 H 0.181404 0.741372 0.340135 0.059 Uiso 1 1 calc R U . . .
C21 C 0.9012(2) 0.94013(9) 0.39695(7) 0.0447(6) Uani 1 1 d . . . . .
C41 C 0.3222(2) 0.58465(10) 0.46842(7) 0.0514(7) Uani 1 1 d . . . . .
C14 C 0.2164(2) 0.85616(12) 0.34156(7) 0.0551(7) Uani 1 1 d . . . . .
H14 H 0.180739 0.834836 0.355459 0.066 Uiso 1 1 calc R U . . .
C10 C 0.3781(3) 0.88315(10) 0.31556(7) 0.0564(7) Uani 1 1 d . . . . .
H10 H 0.454299 0.880597 0.310905 0.068 Uiso 1 1 calc R U . . .
C6 C 0.2154(3) 0.69954(12) 0.26913(7) 0.0638(9) Uani 1 1 d . . . . .
H6 H 0.176831 0.684503 0.252363 0.077 Uiso 1 1 calc R U . . .
C8 C 0.3819(2) 0.73050(12) 0.29057(6) 0.0579(8) Uani 1 1 d . . . . .
H8 H 0.458031 0.736853 0.287828 0.07 Uiso 1 1 calc R U . . .
C23 C 0.9404(2) 0.97202(10) 0.36988(8) 0.0568(7) Uani 1 1 d . . . . .
H23A H 0.968743 0.952789 0.352427 0.085 Uiso 1 1 calc R U . . .
H23B H 0.99885 0.992654 0.377671 0.085 Uiso 1 1 calc R U . . .
H23C H 0.878655 0.990965 0.362247 0.085 Uiso 1 1 calc R U . . .
C24 C 0.8500(3) 0.97123(11) 0.42255(8) 0.0599(8) Uani 1 1 d . . . . .
H24A H 0.788886 0.989035 0.413397 0.09 Uiso 1 1 calc R U . . .
H24B H 0.905665 0.992931 0.430711 0.09 Uiso 1 1 calc R U . . .
H24C H 0.82271 0.951639 0.439954 0.09 Uiso 1 1 calc R U . . .
C33 C 0.9332(3) 0.60847(11) 0.31411(7) 0.0575(8) Uani 1 1 d . . . . .
H33A H 0.869764 0.596801 0.302125 0.086 Uiso 1 1 calc R U . . .
H33B H 0.989484 0.583993 0.315285 0.086 Uiso 1 1 calc R U . . .
H33C H 0.963544 0.636047 0.303413 0.086 Uiso 1 1 calc R U . . .
C5 C 0.1613(3) 0.71200(12) 0.29660(7) 0.0595(8) Uani 1 1 d . . . . .
H5 H 0.084811 0.706112 0.298766 0.071 Uiso 1 1 calc R U . . .
C32 C 0.8469(3) 0.57824(10) 0.36359(8) 0.0606(8) Uani 1 1 d . . . . .
H32A H 0.82258 0.586107 0.38513 0.091 Uiso 1 1 calc R U . . .
H32B H 0.90251 0.553455 0.364619 0.091 Uiso 1 1 calc R U . . .
H32C H 0.783934 0.567342 0.351103 0.091 Uiso 1 1 calc R U . . .
C67 C 0.5376(2) 0.94903(11) 0.40861(8) 0.0573(8) Uani 1 1 d . . . . .
H67A H 0.550215 0.97817 0.396414 0.069 Uiso 1 1 calc R U . . .
H67B H 0.605697 0.930105 0.407351 0.069 Uiso 1 1 calc R U . . .
C34 C 0.9994(2) 0.63727(12) 0.36629(8) 0.0603(8) Uani 1 1 d . . . . .
H34A H 1.029954 0.665611 0.356588 0.091 Uiso 1 1 calc R U . . .
H34B H 1.054491 0.612236 0.365685 0.091 Uiso 1 1 calc R U . . .
H34C H 0.979404 0.643784 0.3884 0.091 Uiso 1 1 calc R U . . .
C54 C 0.2770(3) 0.94689(11) 0.51239(8) 0.0662(9) Uani 1 1 d . . . . .
H54A H 0.328962 0.964163 0.499001 0.099 Uiso 1 1 calc R U . . .
H54B H 0.269145 0.962918 0.532843 0.099 Uiso 1 1 calc R U . . .
H54C H 0.205361 0.945398 0.501798 0.099 Uiso 1 1 calc R U . . .
C63 C 0.1109(3) 0.75764(14) 0.49361(8) 0.0675(9) Uani 1 1 d . . . . .
H63A H 0.053176 0.737314 0.502822 0.081 Uiso 1 1 calc R U . . .
H63B H 0.098314 0.790021 0.501154 0.081 Uiso 1 1 calc R U . . .
C53 C 0.2365(3) 0.87040(13) 0.53804(7) 0.0643(9) Uani 1 1 d . . . . .
H53A H 0.166517 0.868373 0.526562 0.096 Uiso 1 1 calc R U . . .
H53B H 0.22511 0.886834 0.558204 0.096 Uiso 1 1 calc R U . . .
H53C H 0.264198 0.838799 0.54224 0.096 Uiso 1 1 calc R U . . .
C52 C 0.4270(3) 0.90103(14) 0.53630(7) 0.0711(10) Uani 1 1 d . . . . .
H52A H 0.453017 0.869606 0.541861 0.107 Uiso 1 1 calc R U . . .
H52B H 0.414779 0.919142 0.555749 0.107 Uiso 1 1 calc R U . . .
H52C H 0.482396 0.916761 0.523184 0.107 Uiso 1 1 calc R U . . .
C69 C 0.3479(3) 0.94799(11) 0.39176(8) 0.0595(8) Uani 1 1 d . . . . .
H69A H 0.321932 0.955715 0.413418 0.071 Uiso 1 1 calc R U . . .
H69B H 0.292716 0.927153 0.381844 0.071 Uiso 1 1 calc R U . . .
C68 C 0.5175(3) 0.96147(13) 0.44231(8) 0.0702(9) Uani 1 1 d . . . . .
H68A H 0.457926 0.984502 0.443536 0.105 Uiso 1 1 calc R U . . .
H68B H 0.584559 0.974817 0.4515 0.105 Uiso 1 1 calc R U . . .
H68C H 0.496671 0.933315 0.454168 0.105 Uiso 1 1 calc R U . . .
C22 C 1.0009(3) 0.91432(12) 0.41011(9) 0.0682(9) Uani 1 1 d . . . . .
H22A H 0.978626 0.895316 0.428385 0.102 Uiso 1 1 calc R U . . .
H22B H 1.056611 0.937079 0.416802 0.102 Uiso 1 1 calc R U . . .
H22C H 1.031709 0.893974 0.39362 0.102 Uiso 1 1 calc R U . . .
C59 C 0.5334(3) 0.60798(12) 0.35559(8) 0.0628(8) Uani 1 1 d . . . . .
H59A H 0.602818 0.621625 0.347557 0.075 Uiso 1 1 calc R U . . .
H59B H 0.520192 0.578367 0.34398 0.075 Uiso 1 1 calc R U . . .
C11 C 0.3166(4) 0.91873(12) 0.30145(9) 0.0825(12) Uani 1 1 d . . . . .
H11 H 0.351415 0.940416 0.28762 0.099 Uiso 1 1 calc R U . . .
C12 C 0.2059(4) 0.92260(14) 0.30741(10) 0.0916(15) Uani 1 1 d . . . . .
H12 H 0.164521 0.947106 0.297943 0.11 Uiso 1 1 calc R U . . .
C7 C 0.3242(3) 0.70897(15) 0.26629(7) 0.0783(11) Uani 1 1 d . . . . .
H7 H 0.361557 0.700647 0.247288 0.094 Uiso 1 1 calc R U . . .
C13 C 0.1553(3) 0.89086(15) 0.32716(9) 0.0771(12) Uani 1 1 d . . . . .
H13 H 0.078366 0.892826 0.330876 0.092 Uiso 1 1 calc R U . . .
C42 C 0.2394(3) 0.59264(15) 0.49491(9) 0.0819(12) Uani 1 1 d . . . . .
H42A H 0.265399 0.617852 0.50878 0.123 Uiso 1 1 calc R U . . .
H42B H 0.231019 0.563826 0.507304 0.123 Uiso 1 1 calc R U . . .
H42C H 0.168265 0.601384 0.485704 0.123 Uiso 1 1 calc R U . . .
C55 C 0.7823(4) 0.83171(15) 0.26142(8) 0.0802(11) Uani 1 1 d . . . . .
H55A H 0.823767 0.815437 0.244466 0.096 Uiso 1 1 calc R U . . .
H55B H 0.804538 0.865046 0.261393 0.096 Uiso 1 1 calc R U . . .
C58 C 0.9360(3) 0.79299(16) 0.33208(10) 0.0817(11) Uani 1 1 d . . . . .
H58A H 0.901077 0.815012 0.346798 0.122 Uiso 1 1 calc R U . . .
H58B H 1.014635 0.790746 0.336921 0.122 Uiso 1 1 calc R U . . .
H58C H 0.90193 0.762085 0.334355 0.122 Uiso 1 1 calc R U . . .
C44 C 0.4305(3) 0.56992(13) 0.48310(10) 0.0788(11) Uani 1 1 d . . . . .
H44A H 0.485587 0.565912 0.466341 0.118 Uiso 1 1 calc R U . . .
H44B H 0.420644 0.54026 0.494443 0.118 Uiso 1 1 calc R U . . .
H44C H 0.45524 0.594047 0.498015 0.118 Uiso 1 1 calc R U . . .
C64 C 0.2202(3) 0.74139(15) 0.50398(9) 0.0800(11) Uani 1 1 d . . . . .
H64A H 0.27664 0.762872 0.496024 0.12 Uiso 1 1 calc R U . . .
H64B H 0.233716 0.709924 0.495571 0.12 Uiso 1 1 calc R U . . .
H64C H 0.222857 0.740562 0.527234 0.12 Uiso 1 1 calc R U . . .
C56 C 0.6633(4) 0.82801(14) 0.25514(9) 0.0816(11) Uani 1 1 d . . . . .
H56A H 0.645972 0.84366 0.235046 0.122 Uiso 1 1 calc R U . . .
H56B H 0.62243 0.84297 0.272437 0.122 Uiso 1 1 calc R U . . .
H56C H 0.642493 0.794932 0.253766 0.122 Uiso 1 1 calc R U . . .
C57 C 0.9211(3) 0.81012(17) 0.29845(10) 0.0852(12) Uani 1 1 d . . . . .
H57A H 0.952905 0.841843 0.29616 0.102 Uiso 1 1 calc R U . . .
H57B H 0.959419 0.788906 0.283506 0.102 Uiso 1 1 calc R U . . .
C60 C 0.5456(3) 0.59755(13) 0.39005(8) 0.0756(10) Uani 1 1 d . . . . .
H60A H 0.609183 0.577026 0.393263 0.113 Uiso 1 1 calc R U . . .
H60B H 0.479055 0.581945 0.397804 0.113 Uiso 1 1 calc R U . . .
H60C H 0.556596 0.626825 0.401757 0.113 Uiso 1 1 calc R U . . .
C70 C 0.3563(4) 0.99274(13) 0.37249(10) 0.0898(13) Uani 1 1 d . . . . .
H70A H 0.396085 0.986451 0.352702 0.135 Uiso 1 1 calc R U . . .
H70B H 0.395891 1.016483 0.384785 0.135 Uiso 1 1 calc R U . . .
H70C H 0.282289 1.004167 0.367522 0.135 Uiso 1 1 calc R U . . .
C65 C 0.0002(3) 0.76952(18) 0.44794(11) 0.0914(13) Uani 1 1 d . . . . .
H65A H -0.016473 0.802002 0.454564 0.11 Uiso 1 1 calc R U . . .
H65B H -0.056991 0.748743 0.456942 0.11 Uiso 1 1 calc R U . . .
C66 C -0.0019(4) 0.76644(17) 0.41313(11) 0.0934(13) Uani 1 1 d . . . . .
H66A H 0.051461 0.788503 0.404187 0.14 Uiso 1 1 calc R U . . .
H66B H -0.075692 0.774205 0.405415 0.14 Uiso 1 1 calc R U . . .
H66C H 0.017134 0.73454 0.406562 0.14 Uiso 1 1 calc R U . . .
C43 C 0.2815(5) 0.54479(14) 0.44727(11) 0.1079(17) Uani 1 1 d . U . . .
H43A H 0.2083 0.55246 0.439063 0.162 Uiso 1 1 calc R U . . .
H43B H 0.277625 0.515834 0.459703 0.162 Uiso 1 1 calc R U . . .
H43C H 0.332499 0.540502 0.429484 0.162 Uiso 1 1 calc R U . . .
C61 C 0.3414(4) 0.61914(16) 0.34385(15) 0.1086(17) Uani 1 1 d . . . . .
H61A H 0.286485 0.644634 0.342626 0.13 Uiso 1 1 calc R U . . .
H61B H 0.32315 0.60015 0.362797 0.13 Uiso 1 1 calc R U . . .
Li2 Li 0.4632(3) 0.70493(14) 0.36410(10) 0.0384(9) Uani 1 1 d . . . . .
Li4 Li 0.4662(3) 0.85629(14) 0.38767(9) 0.0374(9) Uani 1 1 d . . . . .
C62 C 0.3271(5) 0.5901(2) 0.31650(16) 0.142(2) Uani 1 1 d . . . . .
H62A H 0.366149 0.603832 0.298414 0.213 Uiso 1 1 calc R U . . .
H62B H 0.248627 0.58761 0.311493 0.213 Uiso 1 1 calc R U . . .
H62C H 0.356723 0.55881 0.320863 0.213 Uiso 1 1 calc R U . . .
Li3 Li 0.2381(4) 0.76135(18) 0.43581(12) 0.0522(11) Uani 1 1 d . . . . .
Li1 Li 0.7129(4) 0.79667(16) 0.32548(10) 0.0442(10) Uani 1 1 d . . . . .

loop_
_atom_site_aniso_label
_atom_site_aniso_U_11
_atom_site_aniso_U_22
_atom_site_aniso_U_33
_atom_site_aniso_U_23
_atom_site_aniso_U_13
_atom_site_aniso_U_12
Ni1 0.0258(2) 0.0310(2) 0.02653(19) -0.00252(14) 0.00048(14) 0.00039(15)
Ni2 0.0289(2) 0.0349(2) 0.02108(18) -0.00261(14) 0.00012(14) 0.00084(15)
O4 0.0434(10) 0.0373(9) 0.0597(11) -0.0120(8) 0.0008(8) 0.0008(8)
O1 0.0389(10) 0.0671(12) 0.0415(9) 0.0039(9) 0.0101(8) -0.0067(9)
O2 0.0461(11) 0.0387(10) 0.0626(12) -0.0029(8) -0.0048(9) 0.0011(8)
O3 0.0413(10) 0.0596(12) 0.0501(10) -0.0022(9) 0.0162(8) -0.0025(9)
C1 0.0274(11) 0.0354(11) 0.0224(10) -0.0002(8) -0.0002(8) -0.0002(9)
C2 0.0282(11) 0.0365(12) 0.0241(10) -0.0020(8) -0.0006(8) 0.0015(9)
C3 0.0347(12) 0.0348(12) 0.0242(10) -0.0002(9) -0.0041(9) 0.0009(9)
C25 0.0275(11) 0.0347(11) 0.0296(11) -0.0014(9) 0.0030(9) -0.0017(9)
C48 0.0356(12) 0.0364(12) 0.0284(11) -0.0054(9) 0.0030(9) -0.0035(10)
C35 0.0292(11) 0.0378(12) 0.0261(10) -0.0026(9) 0.0039(9) -0.0003(9)
C46 0.0284(11) 0.0375(12) 0.0309(11) -0.0036(9) 0.0009(9) 0.0035(9)
C45 0.0306(11) 0.0359(12) 0.0253(10) 0.0004(9) 0.0025(9) 0.0000(9)
C26 0.0406(13) 0.0388(12) 0.0265(11) -0.0030(9) 0.0023(10) 0.0015(10)
C15 0.0301(11) 0.0355(12) 0.0358(12) -0.0045(9) 0.0033(9) 0.0011(9)
C28 0.0297(12) 0.0354(12) 0.0360(12) 0.0027(9) 0.0032(9) 0.0010(9)
C49 0.0319(12) 0.0434(13) 0.0365(12) -0.0068(10) 0.0030(10) 0.0082(10)
C29 0.0465(14) 0.0456(14) 0.0265(11) -0.0011(10) 0.0067(10) 0.0096(11)
C9 0.0431(13) 0.0379(12) 0.0267(11) -0.0068(9) -0.0079(10) 0.0082(10)
C38 0.0343(12) 0.0421(13) 0.0389(12) 0.0037(10) 0.0041(10) -0.0027(10)
C47 0.0318(12) 0.0426(13) 0.0309(11) -0.0054(9) -0.0045(9) 0.0012(10)
C19 0.0358(13) 0.0437(13) 0.0358(12) -0.0066(10) -0.0027(10) -0.0005(10)
C20 0.0353(12) 0.0355(12) 0.0353(12) -0.0015(9) 0.0036(10) -0.0025(10)
C27 0.0417(13) 0.0415(13) 0.0290(11) 0.0028(9) -0.0045(10) 0.0031(10)
C18 0.0290(12) 0.0360(12) 0.0452(13) -0.0089(10) 0.0039(10) -0.0012(10)
C50 0.0338(12) 0.0459(14) 0.0307(11) -0.0035(10) -0.0066(9) 0.0062(10)
C30 0.0421(14) 0.0454(13) 0.0258(11) 0.0005(9) -0.0021(10) 0.0085(11)
C16 0.0448(14) 0.0421(14) 0.0368(12) 0.0005(10) -0.0042(11) -0.0060(11)
C51 0.0437(14) 0.0494(14) 0.0315(12) -0.0127(10) 0.0048(10) -0.0011(11)
C39 0.0396(13) 0.0436(14) 0.0433(13) 0.0049(11) -0.0109(11) -0.0015(11)
C40 0.0312(12) 0.0385(13) 0.0432(13) 0.0007(10) -0.0066(10) -0.0043(10)
C17 0.0448(14) 0.0399(13) 0.0446(13) 0.0020(11) 0.0045(11) -0.0071(11)
C36 0.0354(13) 0.0533(16) 0.0454(14) 0.0060(12) -0.0129(11) -0.0073(11)
C31 0.0352(13) 0.0450(14) 0.0484(14) 0.0032(11) 0.0007(11) 0.0076(11)
C37 0.0350(13) 0.0526(16) 0.0580(16) 0.0083(13) -0.0078(12) -0.0154(12)
C4 0.0433(15) 0.0704(18) 0.0326(12) -0.0025(12) -0.0053(11) -0.0098(13)
C21 0.0332(13) 0.0425(14) 0.0584(16) -0.0107(12) 0.0004(11) -0.0055(11)
C41 0.0515(16) 0.0491(16) 0.0535(16) 0.0144(13) -0.0010(13) -0.0106(13)
C14 0.0488(16) 0.073(2) 0.0438(14) -0.0113(13) -0.0109(12) 0.0209(15)
C10 0.068(2) 0.0505(16) 0.0505(16) 0.0121(13) -0.0132(14) 0.0022(14)
C6 0.082(2) 0.072(2) 0.0378(15) -0.0100(14) -0.0280(15) -0.0137(17)
C8 0.0449(16) 0.096(2) 0.0328(13) -0.0204(14) 0.0010(12) -0.0042(15)
C23 0.0473(16) 0.0485(16) 0.075(2) -0.0075(14) 0.0106(14) -0.0138(13)
C24 0.0584(18) 0.0574(18) 0.0638(19) -0.0239(15) 0.0046(15) -0.0152(15)
C33 0.0525(17) 0.0592(18) 0.0608(18) -0.0062(14) 0.0101(14) 0.0212(14)
C5 0.0511(17) 0.078(2) 0.0494(16) 0.0059(15) -0.0202(14) -0.0226(15)
C32 0.0612(19) 0.0437(16) 0.077(2) 0.0128(14) 0.0047(16) 0.0133(14)
C67 0.0435(15) 0.0468(16) 0.081(2) -0.0124(15) 0.0068(15) -0.0047(12)
C34 0.0416(15) 0.069(2) 0.071(2) -0.0002(16) -0.0059(14) 0.0141(14)
C54 0.086(2) 0.0552(18) 0.0575(18) -0.0236(15) 0.0046(17) 0.0105(17)
C63 0.066(2) 0.083(2) 0.0531(18) 0.0043(16) 0.0244(16) -0.0117(18)
C53 0.074(2) 0.081(2) 0.0374(14) -0.0146(14) 0.0191(14) -0.0151(18)
C52 0.0615(19) 0.105(3) 0.0464(16) -0.0389(18) -0.0062(14) 0.0035(19)
C69 0.0545(18) 0.0502(17) 0.074(2) -0.0143(15) -0.0075(15) 0.0074(14)
C68 0.076(2) 0.069(2) 0.066(2) -0.0079(16) -0.0120(17) -0.0123(18)
C22 0.0412(16) 0.064(2) 0.100(3) 0.0008(18) -0.0174(17) -0.0086(15)
C59 0.064(2) 0.0533(18) 0.072(2) -0.0106(15) -0.0017(16) 0.0096(15)
C11 0.122(4) 0.0540(19) 0.071(2) 0.0201(17) -0.036(2) 0.001(2)
C12 0.123(4) 0.066(2) 0.086(3) -0.013(2) -0.057(3) 0.049(3)
C7 0.072(2) 0.126(3) 0.0366(16) -0.0363(18) -0.0075(15) -0.001(2)
C13 0.076(2) 0.089(3) 0.067(2) -0.022(2) -0.0293(19) 0.046(2)
C42 0.065(2) 0.101(3) 0.080(2) 0.047(2) 0.0181(19) 0.002(2)
C55 0.108(3) 0.091(3) 0.0424(16) 0.0171(17) 0.0067(18) -0.017(2)
C58 0.0408(18) 0.109(3) 0.095(3) 0.007(2) -0.0131(18) 0.0029(18)
C44 0.065(2) 0.064(2) 0.107(3) 0.043(2) 0.007(2) 0.0060(17)
C64 0.093(3) 0.086(3) 0.061(2) 0.0034(19) -0.0025(19) 0.002(2)
C56 0.106(3) 0.081(2) 0.059(2) 0.0098(18) -0.031(2) -0.007(2)
C57 0.0477(19) 0.120(3) 0.088(3) 0.008(2) 0.0188(18) -0.009(2)
C60 0.094(3) 0.069(2) 0.064(2) -0.0033(17) -0.0010(19) 0.016(2)
C70 0.128(4) 0.060(2) 0.081(3) 0.0024(19) -0.022(2) 0.020(2)
C65 0.054(2) 0.126(4) 0.094(3) 0.007(3) 0.013(2) 0.013(2)
C66 0.076(3) 0.105(3) 0.100(3) -0.006(3) -0.024(2) -0.002(2)
C43 0.180(5) 0.056(2) 0.088(3) 0.021(2) -0.024(3) -0.042(3)
C61 0.078(3) 0.070(3) 0.177(5) -0.032(3) -0.032(3) 0.000(2)
Li2 0.041(2) 0.037(2) 0.037(2) -0.0020(16) 0.0006(17) 0.0026(17)
Li4 0.036(2) 0.040(2) 0.036(2) -0.0070(16) -0.0009(16) 0.0017(17)
C62 0.135(5) 0.114(4) 0.177(6) -0.037(4) -0.066(5) -0.019(4)
Li3 0.049(3) 0.056(3) 0.052(3) -0.005(2) 0.019(2) -0.002(2)
Li1 0.039(2) 0.049(2) 0.045(2) -0.0002(19) 0.0104(18) -0.0011(19)

loop_
_atom_type_symbol
_atom_type_description
_atom_type_scat_dispersion_real
_atom_type_scat_dispersion_imag
_atom_type_scat_source
C C 0.0181 0.0091 'International Tables Vol C Tables 4.2.6.8 and 6.1.1.4'
H H 0 0 'International Tables Vol C Tables 4.2.6.8 and 6.1.1.4'
Li Li 0.0008 0.0003 'International Tables Vol C Tables 4.2.6.8 and 6.1.1.4'
Ni Ni -3.0029 0.5091 'International Tables Vol C Tables 4.2.6.8 and 6.1.1.4'
O O 0.0492 0.0322 'International Tables Vol C Tables 4.2.6.8 and 6.1.1.4'

loop_
_exptl_crystal_face_index_h
_exptl_crystal_face_index_k
_exptl_crystal_face_index_l
_exptl_crystal_face_perp_dist
0 0 1 0.1532
0 0 -1 0.1514
1 0 -1 0.1988
1 1 1 0.2056
0 1 1 0.1127
0 -1 -1 0.0961
-1 1 1 0.1688
1 -1 -1 0.177
1 1 0 0.1962
-1 -1 0 0.1787
-1 1 0 0.1701
1 -1 0 0.1626
0 -1 0 0.0647
0 1 0 0.0759
1 -1 1 0.1814
-1 1 -1 0.2004
0 -1 1 0.0796
-1 -1 1 0.1801
1 1 -1 0.2041
2 15 -14 0.1478

loop_
_geom_angle_atom_site_label_1
_geom_angle_atom_site_label_2
_geom_angle_atom_site_label_3
_geom_angle
_geom_angle_site_symmetry_1
_geom_angle_site_symmetry_3
_geom_angle_publ_flag
C1 Ni1 Ni2 46.41(6) . . ?
C1 Ni1 C25 108.86(9) . . ?
C1 Ni1 C15 150.86(9) . . ?
C1 Ni1 Li2 53.18(11) . . ?
C1 Ni1 Li4 90.68(11) . . ?
C1 Ni1 Li1 140.14(13) . . ?
C2 Ni1 Ni2 46.40(6) . . ?
C2 Ni1 C1 41.80(9) . . ?
C2 Ni1 C25 150.58(9) . . ?
C2 Ni1 C15 109.19(9) . . ?
C2 Ni1 Li2 90.55(11) . . ?
C2 Ni1 Li4 53.61(11) . . ?
C2 Ni1 Li1 140.25(13) . . ?
C25 Ni1 Ni2 116.23(6) . . ?
C25 Ni1 Li2 61.84(11) . . ?
C25 Ni1 Li4 146.21(11) . . ?
C25 Ni1 Li1 59.89(13) . . ?
C15 Ni1 Ni2 115.98(7) . . ?
C15 Ni1 C25 99.94(9) . . ?
C15 Ni1 Li2 146.33(12) . . ?
C15 Ni1 Li4 61.91(11) . . ?
C15 Ni1 Li1 60.21(13) . . ?
Li2 Ni1 Ni2 59.17(9) . . ?
Li4 Ni1 Ni2 58.73(9) . . ?
Li4 Ni1 Li2 116.61(13) . . ?
Li1 Ni1 Ni2 172.25(11) . . ?
Li1 Ni1 Li2 119.60(14) . . ?
Li1 Ni1 Li4 120.08(14) . . ?
C1 Ni2 Ni1 46.13(6) . . ?
C1 Ni2 C35 108.97(9) . . ?
C1 Ni2 C45 149.86(9) . . ?
C1 Ni2 Li2 52.82(11) . . ?
C1 Ni2 Li4 90.38(11) . . ?
C1 Ni2 Li3 146.75(14) . . ?
C2 Ni2 Ni1 45.96(7) . . ?
C2 Ni2 C1 41.53(9) . . ?
C2 Ni2 C35 150.37(9) . . ?
C2 Ni2 C45 108.44(9) . . ?
C2 Ni2 Li2 89.77(11) . . ?
C2 Ni2 Li4 53.47(11) . . ?
C2 Ni2 Li3 147.50(14) . . ?
C35 Ni2 Ni1 115.99(7) . . ?
C35 Ni2 Li2 62.23(11) . . ?
C35 Ni2 Li4 145.92(11) . . ?
C35 Ni2 Li3 56.20(13) . . ?
C45 Ni2 Ni1 115.56(7) . . ?
C45 Ni2 C35 100.79(9) . . ?
C45 Ni2 Li2 146.96(11) . . ?
C45 Ni2 Li4 61.31(11) . . ?
C45 Ni2 Li3 57.56(13) . . ?
Li2 Ni2 Ni1 58.60(9) . . ?
Li4 Ni2 Ni1 58.62(9) . . ?
Li4 Ni2 Li2 115.95(13) . . ?
Li3 Ni2 Ni1 164.00(13) . . ?
Li3 Ni2 Li2 117.95(15) . . ?
Li3 Ni2 Li4 118.55(14) . . ?
C67 O4 C69 115.3(2) . . ?
C67 O4 Li4 119.3(2) . . ?
C69 O4 Li4 123.8(2) . . ?
C55 O1 Li1 129.1(3) . . ?
C57 O1 C55 113.8(3) . . ?
C57 O1 Li1 115.9(2) . . ?
C59 O2 Li2 116.8(2) . . ?
C61 O2 C59 115.8(3) . . ?
C61 O2 Li2 123.1(2) . . ?
C63 O3 C65 113.1(3) . . ?
C63 O3 Li3 118.9(2) . . ?
C65 O3 Li3 123.2(3) . . ?
Ni1 C1 Ni2 87.46(8) . . ?
Ni1 C1 Li2 79.47(14) . . ?
Ni2 C1 Li2 79.84(13) . . ?
C2 C1 Ni1 68.88(13) . . ?
C2 C1 Ni2 69.21(12) . . ?
C2 C1 C3 127.5(2) . . ?
C2 C1 Li2 135.93(19) . . ?
C3 C1 Ni1 137.09(16) . . ?
C3 C1 Ni2 134.33(16) . . ?
C3 C1 Li2 96.56(18) . . ?
Ni1 C2 Ni2 87.64(9) . . ?
Ni1 C2 Li4 79.09(13) . . ?
Ni2 C2 Li4 78.89(13) . . ?
C1 C2 Ni1 69.33(13) . . ?
C1 C2 Ni2 69.26(12) . . ?
C1 C2 C9 127.7(2) . . ?
C1 C2 Li4 135.30(19) . . ?
C9 C2 Ni1 139.15(17) . . ?
C9 C2 Ni2 131.91(17) . . ?
C9 C2 Li4 96.88(18) . . ?
C1 C3 Li2 50.98(14) . . ?
C4 C3 C1 121.6(2) . . ?
C4 C3 C8 116.4(2) . . ?
C4 C3 Li2 116.63(19) . . ?
C8 C3 C1 122.0(2) . . ?
C8 C3 Li2 103.5(2) . . ?
Ni1 C25 Li2 71.96(12) . . ?
Ni1 C25 Li1 69.34(13) . . ?
C26 C25 Ni1 121.42(16) . . ?
C26 C25 Li2 95.46(18) . . ?
C26 C25 Li1 118.3(2) . . ?
C30 C25 Ni1 127.02(17) . . ?
C30 C25 C26 111.3(2) . . ?
C30 C25 Li2 108.99(19) . . ?
C30 C25 Li1 82.61(18) . . ?
Li1 C25 Li2 138.01(18) . . ?
C49 C48 C47 116.0(2) . . ?
C49 C48 C51 121.1(2) . . ?
C47 C48 C51 122.9(2) . . ?
Ni2 C35 Li2 72.15(12) . . ?
Ni2 C35 Li3 74.05(15) . . ?
C40 C35 Ni2 120.89(17) . . ?
C40 C35 Li2 98.30(18) . . ?
C40 C35 Li3 105.7(2) . . ?
C36 C35 Ni2 127.01(18) . . ?
C36 C35 C40 111.8(2) . . ?
C36 C35 Li2 106.53(19) . . ?
C36 C35 Li3 87.6(2) . . ?
Li3 C35 Li2 145.3(2) . . ?
C45 C46 H46 117.8 . . ?
C47 C46 H46 117.8 . . ?
C47 C46 C45 124.4(2) . . ?
Ni2 C45 Li4 72.59(11) . . ?
Ni2 C45 Li3 73.17(14) . . ?
C46 C45 Ni2 121.32(16) . . ?
C46 C45 C50 111.76(19) . . ?
C46 C45 Li4 92.49(17) . . ?
C46 C45 Li3 110.8(2) . . ?
C50 C45 Ni2 126.59(17) . . ?
C50 C45 Li4 112.19(18) . . ?
C50 C45 Li3 83.62(19) . . ?
Li3 C45 Li4 145.15(18) . . ?
C25 C26 H26 117.8 . . ?
C27 C26 C25 124.3(2) . . ?
C27 C26 H26 117.8 . . ?
Ni1 C15 Li4 71.81(12) . . ?
Ni1 C15 Li1 69.18(13) . . ?
C20 C15 Ni1 121.50(17) . . ?
C20 C15 Li4 95.28(17) . . ?
C20 C15 Li1 118.3(2) . . ?
C16 C15 Ni1 127.10(18) . . ?
C16 C15 C20 111.3(2) . . ?
C16 C15 Li4 108.24(19) . . ?
C16 C15 Li1 83.75(19) . . ?
Li1 C15 Li4 137.87(18) . . ?
C29 C28 C27 115.4(2) . . ?
C29 C28 C31 123.6(2) . . ?
C27 C28 C31 121.0(2) . . ?
C48 C49 H49 119.1 . . ?
C48 C49 C50 121.9(2) . . ?
C50 C49 H49 119.1 . . ?
C28 C29 H29 119.2 . . ?
C28 C29 C30 121.6(2) . . ?
C30 C29 H29 119.2 . . ?
C2 C9 Li4 50.90(14) . . ?
C14 C9 C2 120.3(2) . . ?
C14 C9 Li4 117.75(18) . . ?
C10 C9 C2 122.8(2) . . ?
C10 C9 C14 116.9(3) . . ?
C10 C9 Li4 102.1(2) . . ?
C39 C38 C41 122.8(2) . . ?
C37 C38 C39 115.5(2) . . ?
C37 C38 C41 121.7(2) . . ?
C48 C47 C46 121.7(2) . . ?
C48 C47 H47 119.2 . . ?
C46 C47 H47 119.2 . . ?
C20 C19 H19 119 . . ?
C20 C19 C18 122.1(2) . . ?
C18 C19 H19 119 . . ?
C15 C20 H20 117.8 . . ?
C19 C20 C15 124.4(2) . . ?
C19 C20 H20 117.8 . . ?
C26 C27 C28 122.4(2) . . ?
C26 C27 H27 118.8 . . ?
C28 C27 H27 118.8 . . ?
C19 C18 C21 121.3(2) . . ?
C17 C18 C19 115.4(2) . . ?
C17 C18 C21 123.2(2) . . ?
C45 C50 H50 117.9 . . ?
C45 C50 Li3 61.71(17) . . ?
C49 C50 C45 124.2(2) . . ?
C49 C50 H50 117.9 . . ?
C49 C50 Li3 118.4(2) . . ?
Li3 C50 H50 89.9 . . ?
C25 C30 H30 117.5 . . ?
C25 C30 Li1 62.79(16) . . ?
C29 C30 C25 124.9(2) . . ?
C29 C30 H30 117.5 . . ?
C29 C30 Li1 125.4(2) . . ?
Li1 C30 H30 82.4 . . ?
C15 C16 H16 117.6 . . ?
C15 C16 Li1 62.09(16) . . ?
C17 C16 C15 124.8(2) . . ?
C17 C16 H16 117.6 . . ?
C17 C16 Li1 125.4(2) . . ?
Li1 C16 H16 83.1 . . ?
C54 C51 C48 110.1(2) . . ?
C54 C51 C53 108.7(3) . . ?
C53 C51 C48 108.7(2) . . ?
C52 C51 C48 112.6(2) . . ?
C52 C51 C54 107.8(3) . . ?
C52 C51 C53 108.8(3) . . ?
C38 C39 H39 119 . . ?
C38 C39 C40 122.1(2) . . ?
C40 C39 H39 119 . . ?
C35 C40 H40 117.9 . . ?
C39 C40 C35 124.2(2) . . ?
C39 C40 H40 117.9 . . ?
C18 C17 C16 122.0(2) . . ?
C18 C17 H17 119 . . ?
C16 C17 H17 119 . . ?
C35 C36 H36 117.9 . . ?
C35 C36 Li3 58.42(17) . . ?
C37 C36 C35 124.2(2) . . ?
C37 C36 H36 117.9 . . ?
C37 C36 Li3 118.9(2) . . ?
Li3 C36 H36 92.5 . . ?
C28 C31 C33 112.2(2) . . ?
C28 C31 C32 108.9(2) . . ?
C28 C31 C34 110.4(2) . . ?
C33 C31 C32 108.2(2) . . ?
C33 C31 C34 107.7(2) . . ?
C32 C31 C34 109.5(2) . . ?
C38 C37 C36 122.2(2) . . ?
C38 C37 H37 118.9 . . ?
C36 C37 H37 118.9 . . ?
C3 C4 H4 119 . . ?
C3 C4 C5 122.0(3) . . ?
C5 C4 H4 119 . . ?
C23 C21 C18 111.8(2) . . ?
C24 C21 C18 108.6(2) . . ?
C24 C21 C23 107.8(2) . . ?
C22 C21 C18 110.2(2) . . ?
C22 C21 C23 108.1(2) . . ?
C22 C21 C24 110.4(3) . . ?
C42 C41 C38 108.8(3) . . ?
C42 C41 C43 108.9(3) . . ?
C44 C41 C38 112.4(2) . . ?
C44 C41 C42 108.6(3) . . ?
C44 C41 C43 108.2(3) . . ?
C43 C41 C38 109.8(2) . . ?
C9 C14 H14 119 . . ?
C13 C14 C9 121.9(3) . . ?
C13 C14 H14 119 . . ?
C9 C10 H10 119.4 . . ?
C9 C10 C11 121.1(3) . . ?
C11 C10 H10 119.4 . . ?
C5 C6 H6 120.4 . . ?
C7 C6 H6 120.4 . . ?
C7 C6 C5 119.2(3) . . ?
C3 C8 H8 119.3 . . ?
C7 C8 C3 121.4(3) . . ?
C7 C8 H8 119.3 . . ?
C21 C23 H23A 109.5 . . ?
C21 C23 H23B 109.5 . . ?
C21 C23 H23C 109.5 . . ?
H23A C23 H23B 109.5 . . ?
H23A C23 H23C 109.5 . . ?
H23B C23 H23C 109.5 . . ?
C21 C24 H24A 109.5 . . ?
C21 C24 H24B 109.5 . . ?
C21 C24 H24C 109.5 . . ?
H24A C24 H24B 109.5 . . ?
H24A C24 H24C 109.5 . . ?
H24B C24 H24C 109.5 . . ?
C31 C33 H33A 109.5 . . ?
C31 C33 H33B 109.5 . . ?
C31 C33 H33C 109.5 . . ?
H33A C33 H33B 109.5 . . ?
H33A C33 H33C 109.5 . . ?
H33B C33 H33C 109.5 . . ?
C4 C5 H5 120.1 . . ?
C6 C5 C4 119.7(3) . . ?
C6 C5 H5 120.1 . . ?
C31 C32 H32A 109.5 . . ?
C31 C32 H32B 109.5 . . ?
C31 C32 H32C 109.5 . . ?
H32A C32 H32B 109.5 . . ?
H32A C32 H32C 109.5 . . ?
H32B C32 H32C 109.5 . . ?
O4 C67 H67A 108.7 . . ?
O4 C67 H67B 108.7 . . ?
O4 C67 C68 114.3(3) . . ?
H67A C67 H67B 107.6 . . ?
C68 C67 H67A 108.7 . . ?
C68 C67 H67B 108.7 . . ?
C31 C34 H34A 109.5 . . ?
C31 C34 H34B 109.5 . . ?
C31 C34 H34C 109.5 . . ?
H34A C34 H34B 109.5 . . ?
H34A C34 H34C 109.5 . . ?
H34B C34 H34C 109.5 . . ?
C51 C54 H54A 109.5 . . ?
C51 C54 H54B 109.5 . . ?
C51 C54 H54C 109.5 . . ?
H54A C54 H54B 109.5 . . ?
H54A C54 H54C 109.5 . . ?
H54B C54 H54C 109.5 . . ?
O3 C63 H63A 109.8 . . ?
O3 C63 H63B 109.8 . . ?
O3 C63 C64 109.4(3) . . ?
H63A C63 H63B 108.2 . . ?
C64 C63 H63A 109.8 . . ?
C64 C63 H63B 109.8 . . ?
C51 C53 H53A 109.5 . . ?
C51 C53 H53B 109.5 . . ?
C51 C53 H53C 109.5 . . ?
H53A C53 H53B 109.5 . . ?
H53A C53 H53C 109.5 . . ?
H53B C53 H53C 109.5 . . ?
C51 C52 H52A 109.5 . . ?
C51 C52 H52B 109.5 . . ?
C51 C52 H52C 109.5 . . ?
H52A C52 H52B 109.5 . . ?
H52A C52 H52C 109.5 . . ?
H52B C52 H52C 109.5 . . ?
O4 C69 H69A 109 . . ?
O4 C69 H69B 109 . . ?
O4 C69 C70 112.8(3) . . ?
H69A C69 H69B 107.8 . . ?
C70 C69 H69A 109 . . ?
C70 C69 H69B 109 . . ?
C67 C68 H68A 109.5 . . ?
C67 C68 H68B 109.5 . . ?
C67 C68 H68C 109.5 . . ?
H68A C68 H68B 109.5 . . ?
H68A C68 H68C 109.5 . . ?
H68B C68 H68C 109.5 . . ?
C21 C22 H22A 109.5 . . ?
C21 C22 H22B 109.5 . . ?
C21 C22 H22C 109.5 . . ?
H22A C22 H22B 109.5 . . ?
H22A C22 H22C 109.5 . . ?
H22B C22 H22C 109.5 . . ?
O2 C59 H59A 109 . . ?
O2 C59 H59B 109 . . ?
O2 C59 C60 112.7(3) . . ?
H59A C59 H59B 107.8 . . ?
C60 C59 H59A 109 . . ?
C60 C59 H59B 109 . . ?
C10 C11 H11 119.8 . . ?
C12 C11 C10 120.4(4) . . ?
C12 C11 H11 119.8 . . ?
C11 C12 H12 120.1 . . ?
C11 C12 C13 119.7(3) . . ?
C13 C12 H12 120.1 . . ?
C6 C7 C8 121.2(3) . . ?
C6 C7 H7 119.4 . . ?
C8 C7 H7 119.4 . . ?
C14 C13 H13 120.1 . . ?
C12 C13 C14 119.8(4) . . ?
C12 C13 H13 120.1 . . ?
C41 C42 H42A 109.5 . . ?
C41 C42 H42B 109.5 . . ?
C41 C42 H42C 109.5 . . ?
H42A C42 H42B 109.5 . . ?
H42A C42 H42C 109.5 . . ?
H42B C42 H42C 109.5 . . ?
O1 C55 H55A 109.7 . . ?
O1 C55 H55B 109.7 . . ?
O1 C55 C56 110.0(3) . . ?
H55A C55 H55B 108.2 . . ?
C56 C55 H55A 109.7 . . ?
C56 C55 H55B 109.7 . . ?
H58A C58 H58B 109.5 . . ?
H58A C58 H58C 109.5 . . ?
H58B C58 H58C 109.5 . . ?
C57 C58 H58A 109.5 . . ?
C57 C58 H58B 109.5 . . ?
C57 C58 H58C 109.5 . . ?
C41 C44 H44A 109.5 . . ?
C41 C44 H44B 109.5 . . ?
C41 C44 H44C 109.5 . . ?
H44A C44 H44B 109.5 . . ?
H44A C44 H44C 109.5 . . ?
H44B C44 H44C 109.5 . . ?
C63 C64 H64A 109.5 . . ?
C63 C64 H64B 109.5 . . ?
C63 C64 H64C 109.5 . . ?
H64A C64 H64B 109.5 . . ?
H64A C64 H64C 109.5 . . ?
H64B C64 H64C 109.5 . . ?
C55 C56 H56A 109.5 . . ?
C55 C56 H56B 109.5 . . ?
C55 C56 H56C 109.5 . . ?
H56A C56 H56B 109.5 . . ?
H56A C56 H56C 109.5 . . ?
H56B C56 H56C 109.5 . . ?
O1 C57 C58 108.6(3) . . ?
O1 C57 H57A 110 . . ?
O1 C57 H57B 110 . . ?
C58 C57 H57A 110 . . ?
C58 C57 H57B 110 . . ?
H57A C57 H57B 108.4 . . ?
C59 C60 H60A 109.5 . . ?
C59 C60 H60B 109.5 . . ?
C59 C60 H60C 109.5 . . ?
H60A C60 H60B 109.5 . . ?
H60A C60 H60C 109.5 . . ?
H60B C60 H60C 109.5 . . ?
C69 C70 H70A 109.5 . . ?
C69 C70 H70B 109.5 . . ?
C69 C70 H70C 109.5 . . ?
H70A C70 H70B 109.5 . . ?
H70A C70 H70C 109.5 . . ?
H70B C70 H70C 109.5 . . ?
O3 C65 H65A 109.5 . . ?
O3 C65 H65B 109.5 . . ?
O3 C65 C66 110.8(3) . . ?
H65A C65 H65B 108.1 . . ?
C66 C65 H65A 109.5 . . ?
C66 C65 H65B 109.5 . . ?
C65 C66 H66A 109.5 . . ?
C65 C66 H66B 109.5 . . ?
C65 C66 H66C 109.5 . . ?
H66A C66 H66B 109.5 . . ?
H66A C66 H66C 109.5 . . ?
H66B C66 H66C 109.5 . . ?
C41 C43 H43A 109.5 . . ?
C41 C43 H43B 109.5 . . ?
C41 C43 H43C 109.5 . . ?
H43A C43 H43B 109.5 . . ?
H43A C43 H43C 109.5 . . ?
H43B C43 H43C 109.5 . . ?
O2 C61 H61A 107.6 . . ?
O2 C61 H61B 107.6 . . ?
O2 C61 C62 118.7(5) . . ?
H61A C61 H61B 107.1 . . ?
C62 C61 H61A 107.6 . . ?
C62 C61 H61B 107.6 . . ?
Ni1 Li2 Ni2 62.24(9) . . ?
Ni1 Li2 C3 73.49(12) . . ?
Ni2 Li2 C3 72.67(11) . . ?
O2 Li2 Ni1 147.2(2) . . ?
O2 Li2 Ni2 144.5(2) . . ?
O2 Li2 C1 127.4(2) . . ?
O2 Li2 C3 94.98(17) . . ?
O2 Li2 C25 110.51(19) . . ?
O2 Li2 C35 108.2(2) . . ?
C1 Li2 Ni1 47.35(10) . . ?
C1 Li2 Ni2 47.35(10) . . ?
C1 Li2 C3 32.46(9) . . ?
C1 Li2 C25 89.25(17) . . ?
C1 Li2 C35 88.77(16) . . ?
C25 Li2 Ni1 46.20(9) . . ?
C25 Li2 Ni2 104.75(16) . . ?
C25 Li2 C3 102.49(16) . . ?
C25 Li2 C35 132.30(19) . . ?
C35 Li2 Ni1 104.15(15) . . ?
C35 Li2 Ni2 45.62(9) . . ?
C35 Li2 C3 100.84(16) . . ?
Ni1 Li4 Ni2 62.65(9) . . ?
Ni1 Li4 C9 73.81(11) . . ?
Ni2 Li4 C9 71.99(11) . . ?
O4 Li4 Ni1 147.8(2) . . ?
O4 Li4 Ni2 143.9(2) . . ?
O4 Li4 C2 127.9(2) . . ?
O4 Li4 C45 106.49(18) . . ?
O4 Li4 C15 110.6(2) . . ?
O4 Li4 C9 95.69(17) . . ?
C2 Li4 Ni1 47.30(10) . . ?
C2 Li4 Ni2 47.65(10) . . ?
C2 Li4 C45 89.30(17) . . ?
C2 Li4 C15 89.20(16) . . ?
C2 Li4 C9 32.21(10) . . ?
C45 Li4 Ni1 105.29(16) . . ?
C45 Li4 Ni2 46.10(9) . . ?
C45 Li4 C15 133.6(2) . . ?
C45 Li4 C9 99.62(16) . . ?
C15 Li4 Ni1 46.28(9) . . ?
C15 Li4 Ni2 105.27(15) . . ?
C15 Li4 C9 103.25(16) . . ?
C61 C62 H62A 109.5 . . ?
C61 C62 H62B 109.5 . . ?
C61 C62 H62C 109.5 . . ?
H62A C62 H62B 109.5 . . ?
H62A C62 H62C 109.5 . . ?
H62B C62 H62C 109.5 . . ?
Ni2 Li3 C36 74.72(14) . . ?
O3 Li3 Ni2 159.5(3) . . ?
O3 Li3 C35 137.8(3) . . ?
O3 Li3 C45 133.1(3) . . ?
O3 Li3 C50 100.1(2) . . ?
O3 Li3 C36 105.6(2) . . ?
C35 Li3 Ni2 49.75(11) . . ?
C35 Li3 C45 88.79(19) . . ?
C35 Li3 C50 122.1(2) . . ?
C35 Li3 C36 33.98(11) . . ?
C45 Li3 Ni2 49.27(11) . . ?
C45 Li3 C50 34.67(11) . . ?
C45 Li3 C36 121.1(2) . . ?
C50 Li3 Ni2 75.41(15) . . ?
C50 Li3 C36 149.4(2) . . ?
Ni1 Li1 C30 77.67(14) . . ?
Ni1 Li1 C16 76.97(14) . . ?
Ni1 Li1 C58 144.9(2) . . ?
O1 Li1 Ni1 156.5(3) . . ?
O1 Li1 C25 139.5(2) . . ?
O1 Li1 C15 133.5(2) . . ?
O1 Li1 C30 105.7(2) . . ?
O1 Li1 C16 100.2(2) . . ?
O1 Li1 C58 58.46(16) . . ?
C25 Li1 Ni1 50.77(11) . . ?
C25 Li1 C15 86.27(17) . . ?
C25 Li1 C30 34.60(10) . . ?
C25 Li1 C16 120.20(19) . . ?
C25 Li1 C58 107.8(2) . . ?
C15 Li1 Ni1 50.61(11) . . ?
C15 Li1 C30 120.7(2) . . ?
C15 Li1 C16 34.16(11) . . ?
C15 Li1 C58 108.3(2) . . ?
C30 Li1 C16 153.8(2) . . ?
C30 Li1 C58 97.91(19) . . ?
C16 Li1 C58 99.04(19) . . ?

loop_
_geom_bond_atom_site_label_1
_geom_bond_atom_site_label_2
_geom_bond_distance
_geom_bond_site_symmetry_2
_geom_bond_publ_flag
Ni1 Ni2 2.7078(5) . ?
Ni1 C1 1.954(2) . ?
Ni1 C2 1.948(2) . ?
Ni1 C25 1.983(2) . ?
Ni1 C15 1.980(2) . ?
Ni1 Li2 2.612(4) . ?
Ni1 Li4 2.603(4) . ?
Ni1 Li1 2.395(4) . ?
Ni2 C1 1.963(2) . ?
Ni2 C2 1.963(2) . ?
Ni2 C35 1.973(2) . ?
Ni2 C45 1.968(2) . ?
Ni2 Li2 2.628(4) . ?
Ni2 Li4 2.606(4) . ?
Ni2 Li3 2.485(4) . ?
O4 C67 1.425(3) . ?
O4 C69 1.432(3) . ?
O4 Li4 1.950(4) . ?
O1 C55 1.430(4) . ?
O1 C57 1.410(4) . ?
O1 Li1 1.883(4) . ?
O2 C59 1.435(4) . ?
O2 C61 1.406(5) . ?
O2 Li2 1.978(4) . ?
O3 C63 1.420(4) . ?
O3 C65 1.422(4) . ?
O3 Li3 1.918(5) . ?
C1 C2 1.392(3) . ?
C1 C3 1.469(3) . ?
C1 Li2 2.127(5) . ?
C2 C9 1.466(3) . ?
C2 Li4 2.134(4) . ?
C3 C4 1.390(4) . ?
C3 C8 1.390(3) . ?
C3 Li2 2.719(5) . ?
C25 C26 1.416(3) . ?
C25 C30 1.414(3) . ?
C25 Li2 2.422(5) . ?
C25 Li1 2.214(5) . ?
C48 C49 1.386(3) . ?
C48 C47 1.390(3) . ?
C48 C51 1.540(3) . ?
C35 C40 1.412(3) . ?
C35 C36 1.409(3) . ?
C35 Li2 2.442(5) . ?
C35 Li3 2.148(5) . ?
C46 H46 0.95 . ?
C46 C45 1.414(3) . ?
C46 C47 1.393(3) . ?
C45 C50 1.416(3) . ?
C45 Li4 2.396(5) . ?
C45 Li3 2.191(5) . ?
C26 H26 0.95 . ?
C26 C27 1.383(3) . ?
C15 C20 1.420(3) . ?
C15 C16 1.413(3) . ?
C15 Li4 2.417(5) . ?
C15 Li1 2.224(5) . ?
C28 C29 1.386(3) . ?
C28 C27 1.396(3) . ?
C28 C31 1.534(3) . ?
C49 H49 0.95 . ?
C49 C50 1.393(3) . ?
C29 H29 0.95 . ?
C29 C30 1.391(3) . ?
C9 C14 1.405(4) . ?
C9 C10 1.387(4) . ?
C9 Li4 2.730(5) . ?
C38 C39 1.385(4) . ?
C38 C37 1.384(4) . ?
C38 C41 1.537(4) . ?
C47 H47 0.95 . ?
C19 H19 0.95 . ?
C19 C20 1.389(3) . ?
C19 C18 1.398(4) . ?
C20 H20 0.95 . ?
C27 H27 0.95 . ?
C18 C17 1.381(4) . ?
C18 C21 1.537(3) . ?
C50 H50 0.95 . ?
C50 Li3 2.473(6) . ?
C30 H30 0.95 . ?
C30 Li1 2.469(5) . ?
C16 H16 0.95 . ?
C16 C17 1.396(4) . ?
C16 Li1 2.501(5) . ?
C51 C54 1.529(4) . ?
C51 C53 1.531(4) . ?
C51 C52 1.518(4) . ?
C39 H39 0.95 . ?
C39 C40 1.388(4) . ?
C40 H40 0.95 . ?
C17 H17 0.95 . ?
C36 H36 0.95 . ?
C36 C37 1.388(4) . ?
C36 Li3 2.519(6) . ?
C31 C33 1.535(4) . ?
C31 C32 1.537(4) . ?
C31 C34 1.537(4) . ?
C37 H37 0.95 . ?
C4 H4 0.95 . ?
C4 C5 1.392(4) . ?
C21 C23 1.535(4) . ?
C21 C24 1.529(4) . ?
C21 C22 1.524(4) . ?
C41 C42 1.520(5) . ?
C41 C44 1.514(4) . ?
C41 C43 1.528(5) . ?
C14 H14 0.95 . ?
C14 C13 1.379(4) . ?
C10 H10 0.95 . ?
C10 C11 1.395(5) . ?
C6 H6 0.95 . ?
C6 C5 1.377(5) . ?
C6 C7 1.357(5) . ?
C8 H8 0.95 . ?
C8 C7 1.384(4) . ?
C23 H23A 0.98 . ?
C23 H23B 0.98 . ?
C23 H23C 0.98 . ?
C24 H24A 0.98 . ?
C24 H24B 0.98 . ?
C24 H24C 0.98 . ?
C33 H33A 0.98 . ?
C33 H33B 0.98 . ?
C33 H33C 0.98 . ?
C5 H5 0.95 . ?
C32 H32A 0.98 . ?
C32 H32B 0.98 . ?
C32 H32C 0.98 . ?
C67 H67A 0.99 . ?
C67 H67B 0.99 . ?
C67 C68 1.483(4) . ?
C34 H34A 0.98 . ?
C34 H34B 0.98 . ?
C34 H34C 0.98 . ?
C54 H54A 0.98 . ?
C54 H54B 0.98 . ?
C54 H54C 0.98 . ?
C63 H63A 0.99 . ?
C63 H63B 0.99 . ?
C63 C64 1.474(5) . ?
C53 H53A 0.98 . ?
C53 H53B 0.98 . ?
C53 H53C 0.98 . ?
C52 H52A 0.98 . ?
C52 H52B 0.98 . ?
C52 H52C 0.98 . ?
C69 H69A 0.99 . ?
C69 H69B 0.99 . ?
C69 C70 1.518(5) . ?
C68 H68A 0.98 . ?
C68 H68B 0.98 . ?
C68 H68C 0.98 . ?
C22 H22A 0.98 . ?
C22 H22B 0.98 . ?
C22 H22C 0.98 . ?
C59 H59A 0.99 . ?
C59 H59B 0.99 . ?
C59 C60 1.489(5) . ?
C11 H11 0.95 . ?
C11 C12 1.373(6) . ?
C12 H12 0.95 . ?
C12 C13 1.376(6) . ?
C7 H7 0.95 . ?
C13 H13 0.95 . ?
C42 H42A 0.98 . ?
C42 H42B 0.98 . ?
C42 H42C 0.98 . ?
C55 H55A 0.99 . ?
C55 H55B 0.99 . ?
C55 C56 1.475(5) . ?
C58 H58A 0.98 . ?
C58 H58B 0.98 . ?
C58 H58C 0.98 . ?
C58 C57 1.509(6) . ?
C44 H44A 0.98 . ?
C44 H44B 0.98 . ?
C44 H44C 0.98 . ?
C64 H64A 0.98 . ?
C64 H64B 0.98 . ?
C64 H64C 0.98 . ?
C56 H56A 0.98 . ?
C56 H56B 0.98 . ?
C56 H56C 0.98 . ?
C57 H57A 0.99 . ?
C57 H57B 0.99 . ?
C60 H60A 0.98 . ?
C60 H60B 0.98 . ?
C60 H60C 0.98 . ?
C70 H70A 0.98 . ?
C70 H70B 0.98 . ?
C70 H70C 0.98 . ?
C65 H65A 0.99 . ?
C65 H65B 0.99 . ?
C65 C66 1.469(6) . ?
C66 H66A 0.98 . ?
C66 H66B 0.98 . ?
C66 H66C 0.98 . ?
C43 H43A 0.98 . ?
C43 H43B 0.98 . ?
C43 H43C 0.98 . ?
C61 H61A 0.99 . ?
C61 H61B 0.99 . ?
C61 C62 1.431(7) . ?
C62 H62A 0.98 . ?
C62 H62B 0.98 . ?
C62 H62C 0.98 . ?

loop_
_geom_torsion_atom_site_label_1
_geom_torsion_atom_site_label_2
_geom_torsion_atom_site_label_3
_geom_torsion_atom_site_label_4
_geom_torsion
_geom_torsion_site_symmetry_1
_geom_torsion_site_symmetry_2
_geom_torsion_site_symmetry_3
_geom_torsion_site_symmetry_4
_geom_torsion_publ_flag
Ni1 C1 C2 Ni2 -95.50(7) . . . . ?
Ni1 C1 C2 C9 136.9(2) . . . . ?
Ni1 C1 C2 Li4 -48.0(2) . . . . ?
Ni1 C1 C3 C4 -178.1(2) . . . . ?
Ni1 C1 C3 C8 0.3(4) . . . . ?
Ni1 C1 C3 Li2 81.6(2) . . . . ?
Ni1 C2 C9 C14 176.0(2) . . . . ?
Ni1 C2 C9 C10 -3.0(4) . . . . ?
Ni1 C2 C9 Li4 -81.3(3) . . . . ?
Ni1 C25 C26 C27 -174.74(19) . . . . ?
Ni1 C25 C30 C29 172.9(2) . . . . ?
Ni1 C25 C30 Li1 57.1(2) . . . . ?
Ni1 C15 C20 C19 175.28(19) . . . . ?
Ni1 C15 C16 C17 -173.4(2) . . . . ?
Ni1 C15 C16 Li1 -57.9(2) . . . . ?
Ni2 C1 C2 Ni1 95.50(7) . . . . ?
Ni2 C1 C2 C9 -127.6(2) . . . . ?
Ni2 C1 C2 Li4 47.5(2) . . . . ?
Ni2 C1 C3 C4 18.1(4) . . . . ?
Ni2 C1 C3 C8 -163.5(2) . . . . ?
Ni2 C1 C3 Li2 -82.2(2) . . . . ?
Ni2 C2 C9 C14 -21.5(3) . . . . ?
Ni2 C2 C9 C10 159.5(2) . . . . ?
Ni2 C2 C9 Li4 81.2(2) . . . . ?
Ni2 C35 C40 C39 174.7(2) . . . . ?
Ni2 C35 C36 C37 -173.4(2) . . . . ?
Ni2 C35 C36 Li3 -67.9(2) . . . . ?
Ni2 C45 C50 C49 170.2(2) . . . . ?
Ni2 C45 C50 Li3 63.5(2) . . . . ?
C1 C2 C9 C14 73.8(3) . . . . ?
C1 C2 C9 C10 -105.2(3) . . . . ?
C1 C2 C9 Li4 176.5(3) . . . . ?
C1 C3 C4 C5 178.7(3) . . . . ?
C1 C3 C8 C7 -179.3(3) . . . . ?
C2 C1 C3 C4 -79.0(3) . . . . ?
C2 C1 C3 C8 99.4(3) . . . . ?
C2 C1 C3 Li2 -179.3(3) . . . . ?
C2 C9 C14 C13 -179.6(3) . . . . ?
C2 C9 C10 C11 -179.3(3) . . . . ?
C3 C1 C2 Ni1 -133.9(2) . . . . ?
C3 C1 C2 Ni2 130.6(2) . . . . ?
C3 C1 C2 C9 3.0(4) . . . . ?
C3 C1 C2 Li4 178.1(2) . . . . ?
C3 C4 C5 C6 0.8(5) . . . . ?
C3 C8 C7 C6 0.4(6) . . . . ?
C25 C26 C27 C28 1.2(4) . . . . ?
C48 C49 C50 C45 2.4(4) . . . . ?
C48 C49 C50 Li3 75.9(3) . . . . ?
C35 C36 C37 C38 -1.8(5) . . . . ?
C46 C45 C50 C49 -3.2(3) . . . . ?
C46 C45 C50 Li3 -109.9(2) . . . . ?
C45 C46 C47 C48 1.1(4) . . . . ?
C26 C25 C30 C29 -1.8(4) . . . . ?
C26 C25 C30 Li1 -117.6(2) . . . . ?
C15 C16 C17 C18 -1.9(4) . . . . ?
C28 C29 C30 C25 2.0(4) . . . . ?
C28 C29 C30 Li1 81.2(3) . . . . ?
C49 C48 C47 C46 -2.1(4) . . . . ?
C49 C48 C51 C54 -48.7(3) . . . . ?
C49 C48 C51 C53 70.3(3) . . . . ?
C49 C48 C51 C52 -169.0(3) . . . . ?
C29 C28 C27 C26 -1.0(4) . . . . ?
C29 C28 C31 C33 9.4(4) . . . . ?
C29 C28 C31 C32 -110.2(3) . . . . ?
C29 C28 C31 C34 129.6(3) . . . . ?
C9 C14 C13 C12 -1.2(5) . . . . ?
C9 C10 C11 C12 -1.1(5) . . . . ?
C38 C39 C40 C35 0.1(4) . . . . ?
C47 C48 C49 C50 0.4(4) . . . . ?
C47 C48 C51 C54 133.6(3) . . . . ?
C47 C48 C51 C53 -107.3(3) . . . . ?
C47 C48 C51 C52 13.3(4) . . . . ?
C47 C46 C45 Ni2 -172.33(19) . . . . ?
C47 C46 C45 C50 1.5(3) . . . . ?
C47 C46 C45 Li4 116.6(2) . . . . ?
C47 C46 C45 Li3 -89.9(3) . . . . ?
C19 C18 C17 C16 -0.7(4) . . . . ?
C19 C18 C21 C23 170.4(2) . . . . ?
C19 C18 C21 C24 -70.8(3) . . . . ?
C19 C18 C21 C22 50.3(3) . . . . ?
C20 C15 C16 C17 2.6(4) . . . . ?
C20 C15 C16 Li1 118.0(2) . . . . ?
C20 C19 C18 C17 2.2(4) . . . . ?
C20 C19 C18 C21 179.2(2) . . . . ?
C27 C28 C29 C30 -0.5(4) . . . . ?
C27 C28 C31 C33 -172.5(2) . . . . ?
C27 C28 C31 C32 67.8(3) . . . . ?
C27 C28 C31 C34 -52.4(3) . . . . ?
C18 C19 C20 C15 -1.4(4) . . . . ?
C30 C25 C26 C27 0.2(3) . . . . ?
C16 C15 C20 C19 -0.9(3) . . . . ?
C51 C48 C49 C50 -177.4(2) . . . . ?
C51 C48 C47 C46 175.7(2) . . . . ?
C39 C38 C37 C36 2.1(4) . . . . ?
C39 C38 C41 C42 101.6(3) . . . . ?
C39 C38 C41 C44 -18.7(4) . . . . ?
C39 C38 C41 C43 -139.2(3) . . . . ?
C40 C35 C36 C37 0.4(4) . . . . ?
C40 C35 C36 Li3 105.9(2) . . . . ?
C17 C18 C21 C23 -12.8(3) . . . . ?
C17 C18 C21 C24 106.0(3) . . . . ?
C17 C18 C21 C22 -133.0(3) . . . . ?
C36 C35 C40 C39 0.4(4) . . . . ?
C31 C28 C29 C30 177.7(2) . . . . ?
C31 C28 C27 C26 -179.2(2) . . . . ?
C37 C38 C39 C40 -1.3(4) . . . . ?
C37 C38 C41 C42 -76.8(4) . . . . ?
C37 C38 C41 C44 162.9(3) . . . . ?
C37 C38 C41 C43 42.4(4) . . . . ?
C4 C3 C8 C7 -0.8(5) . . . . ?
C21 C18 C17 C16 -177.6(2) . . . . ?
C41 C38 C39 C40 -179.7(3) . . . . ?
C41 C38 C37 C36 -179.4(3) . . . . ?
C14 C9 C10 C11 1.7(4) . . . . ?
C10 C9 C14 C13 -0.6(4) . . . . ?
C10 C11 C12 C13 -0.7(6) . . . . ?
C8 C3 C4 C5 0.2(4) . . . . ?
C5 C6 C7 C8 0.5(6) . . . . ?
C67 O4 C69 C70 60.2(4) . . . . ?
C63 O3 C65 C66 -178.7(4) . . . . ?
C69 O4 C67 C68 63.0(4) . . . . ?
C59 O2 C61 C62 -65.1(6) . . . . ?
C11 C12 C13 C14 1.8(6) . . . . ?
C7 C6 C5 C4 -1.1(5) . . . . ?
C55 O1 C57 C58 173.6(3) . . . . ?
C55 O1 Li1 Ni1 5.4(8) . . . . ?
C55 O1 Li1 C25 109.9(4) . . . . ?
C55 O1 Li1 C15 -83.9(4) . . . . ?
C55 O1 Li1 C30 100.6(3) . . . . ?
C55 O1 Li1 C16 -75.2(3) . . . . ?
C55 O1 Li1 C58 -169.7(3) . . . . ?
C57 O1 C55 C56 175.6(3) . . . . ?
C57 O1 Li1 Ni1 172.2(6) . . . . ?
C57 O1 Li1 C25 -83.3(5) . . . . ?
C57 O1 Li1 C15 82.8(4) . . . . ?
C57 O1 Li1 C30 -92.7(3) . . . . ?
C57 O1 Li1 C16 91.5(3) . . . . ?
C57 O1 Li1 C58 -2.9(3) . . . . ?
C65 O3 C63 C64 177.5(3) . . . . ?
C61 O2 C59 C60 -89.4(4) . . . . ?
Li2 O2 C59 C60 68.1(4) . . . . ?
Li2 O2 C61 C62 139.0(4) . . . . ?
Li2 C1 C2 Ni1 47.1(3) . . . . ?
Li2 C1 C2 Ni2 -48.4(3) . . . . ?
Li2 C1 C2 C9 -176.0(2) . . . . ?
Li2 C1 C2 Li4 -0.9(4) . . . . ?
Li2 C1 C3 C4 100.3(3) . . . . ?
Li2 C1 C3 C8 -81.3(3) . . . . ?
Li2 C3 C4 C5 -122.6(3) . . . . ?
Li2 C3 C8 C7 128.6(3) . . . . ?
Li2 C25 C26 C27 113.1(3) . . . . ?
Li2 C25 C30 C29 -105.8(3) . . . . ?
Li2 C25 C30 Li1 138.4(2) . . . . ?
Li2 C35 C40 C39 -111.2(3) . . . . ?
Li2 C35 C36 C37 106.8(3) . . . . ?
Li2 C35 C36 Li3 -147.7(2) . . . . ?
Li4 O4 C67 C68 -103.2(3) . . . . ?
Li4 O4 C69 C70 -134.3(3) . . . . ?
Li4 C2 C9 C14 -102.7(2) . . . . ?
Li4 C2 C9 C10 78.3(3) . . . . ?
Li4 C45 C50 C49 -105.5(3) . . . . ?
Li4 C45 C50 Li3 147.8(2) . . . . ?
Li4 C15 C20 C19 -112.8(2) . . . . ?
Li4 C15 C16 C17 106.0(3) . . . . ?
Li4 C15 C16 Li1 -138.5(2) . . . . ?
Li4 C9 C14 C13 121.5(3) . . . . ?
Li4 C9 C10 C11 -128.3(3) . . . . ?
Li3 O3 C63 C64 -26.0(4) . . . . ?
Li3 O3 C65 C66 25.9(5) . . . . ?
Li3 C35 C40 C39 94.1(3) . . . . ?
Li3 C35 C36 C37 -105.5(3) . . . . ?
Li3 C45 C50 C49 106.7(3) . . . . ?
Li3 C36 C37 C38 -71.4(4) . . . . ?
Li1 O1 C55 C56 -17.4(5) . . . . ?
Li1 O1 C57 C58 4.8(5) . . . . ?
Li1 C25 C26 C27 -92.8(3) . . . . ?
Li1 C25 C30 C29 115.8(3) . . . . ?
Li1 C15 C20 C19 93.5(3) . . . . ?
Li1 C15 C16 C17 -115.5(3) . . . . ?
Li1 C16 C17 C18 -80.0(3) . . . . ?

loop_
_exptl_oxdiff_crystal_face_indexfrac_h
_exptl_oxdiff_crystal_face_indexfrac_k
_exptl_oxdiff_crystal_face_indexfrac_l
_exptl_oxdiff_crystal_face_x
_exptl_oxdiff_crystal_face_y
_exptl_oxdiff_crystal_face_z
0.0001 -0.0002 1.0001 -0.0359 -0.0069 0.0007
-0.0001 0.0002 -1.0001 0.0359 0.0069 -0.0007
0.9998 -0.0039 -0.9988 0.0321 0.0141 -0.1272
1.0001 0.9952 1.0019 -0.0296 -0.0526 -0.129
0.0002 0.9994 1.0006 -0.0258 -0.0598 -0.0025
-0.0002 -0.9994 -1.0006 0.0258 0.0598 0.0025
-0.9996 1.0035 0.9994 -0.0219 -0.0669 0.1239
0.9996 -1.0035 -0.9994 0.0219 0.0669 -0.1239
1 0.9954 0.0018 0.0063 -0.0456 -0.1297
-1 -0.9954 -0.0018 -0.0063 0.0456 0.1297
-0.9997 1.0038 -0.0007 0.014 -0.06 0.1232
0.9997 -1.0038 0.0007 -0.014 0.06 -0.1232
-0.0002 -0.9996 -0.0006 -0.0101 0.0528 0.0032
0.0002 0.9996 0.0006 0.0101 -0.0528 -0.0032
0.9998 -1.004 1.0008 -0.0499 0.0531 -0.1226
-0.9998 1.004 -1.0008 0.0499 -0.0531 0.1226
-0.0001 -0.9998 0.9995 -0.0461 0.0459 0.0039
-0.9999 -0.9957 0.9982 -0.0422 0.0387 0.1304
0.9999 0.9957 -0.9982 0.0422 -0.0387 -0.1304
2.001 14.9886 -13.9902 0.6474 -0.6808 -0.3112

loop_
_smtbx_masks_void_nr
_smtbx_masks_void_average_x
_smtbx_masks_void_average_y
_smtbx_masks_void_average_z
_smtbx_masks_void_volume
_smtbx_masks_void_count_electrons
_smtbx_masks_void_content
1 -0.512 0.015 0.250 463.3 80.2 ?
2 0.043 -0.015 0.750 463.3 80.4 ?
3 -0.197 0.485 0.750 463.3 80.3 ?
4 0.248 0.515 0.250 463.3 80.3 ?
